data_7245336
loop_
_publ_author_name
'Krajewska, Joanna'
'Nowicki, Krzysztof'
'Durka, Krzysztof'
'Marek-Urban, Paulina H.'
'Wi\'nska, Patrycja'
'St\;epniewski, Tomasz'
'Wo\'zniak, Krzysztof'
'Laudy, Agnieszka E.'
'Luli\'nski, Sergiusz'

_publ_section_title
;
 Oxazoline scaffold in synthesis of benzosiloxaboroles and related
 ring-expanded heterocycles: diverse reactivity, structural peculiarities
 and antimicrobial activity
;
_journal_issue 36
_journal_name_full 'RSC Advances'
_journal_page_first 23099
_journal_page_last 23117
_journal_paper_doi 10.1039/D2RA03910A
_journal_volume 12
_journal_year 2022
_chemical_formula_moiety '2(C19 H23 B F N3 O5 Si), H2O'
_chemical_formula_sum 'C19 H24 B F N3 O5.5 Si'
_chemical_formula_weight 440.31
_chemical_melting_point 402
_chemical_name_systematic
;
6-[2-methyl-2-(N-methylpyrazinamido)propoxycarbonyl]-7-fluoro-1,1-dimethyl-3-hydroxybenzo[1,2,3]siloxaborole
;
_space_group_crystal_system triclinic
_space_group_IT_number 2
_space_group_name_Hall '-P 1'
_space_group_name_H-M_alt 'P -1'
_atom_sites_solution_hydrogens mixed
_audit_creation_method SHELXL-2013
_audit_update_record
;
2022-04-13 deposited with the CCDC.	2022-08-08 downloaded from the CCDC.
;
_cell_angle_alpha 100.665(2)
_cell_angle_beta 100.149(2)
_cell_angle_gamma 91.918(2)
_cell_formula_units_Z 2
_cell_length_a 7.3320(2)
_cell_length_b 10.4076(2)
_cell_length_c 14.5602(4)
_cell_measurement_reflns_used 8593
_cell_measurement_temperature 100(2)
_cell_measurement_theta_max 72.3880
_cell_measurement_theta_min 3.0740
_cell_volume 1072.28(5)
_computing_cell_refinement 'CrysAlisPro 1.171.40.67a (Rigaku OD, 2019)'
_computing_data_collection 'CrysAlisPro 1.171.40.67a (Rigaku OD, 2019)'
_computing_data_reduction 'CrysAlisPro 1.171.40.67a (Rigaku OD, 2019)'
_computing_structure_refinement 'SHELXL-2013 (Sheldrick, 2013)'
_diffrn_ambient_environment N~2~
_diffrn_ambient_temperature 100.01(10)
_diffrn_detector 'CCD plate'
_diffrn_detector_area_resol_mean 5.2195
_diffrn_detector_type Atlas
_diffrn_measured_fraction_theta_full 1.000
_diffrn_measured_fraction_theta_max 0.984
_diffrn_measurement_device 'four-circle diffractometer'
_diffrn_measurement_device_type 'SuperNova, Dual, Cu at home/near, Atlas'
_diffrn_radiation_monochromator mirror
_diffrn_radiation_probe x-ray
_diffrn_radiation_type 'Cu K\a'
_diffrn_radiation_wavelength 1.54184
_diffrn_reflns_av_R_equivalents 0.0648
_diffrn_reflns_av_unetI/netI 0.0389
_diffrn_reflns_Laue_measured_fraction_full 1.000
_diffrn_reflns_Laue_measured_fraction_max 0.984
_diffrn_reflns_limit_h_max 8
_diffrn_reflns_limit_h_min -9
_diffrn_reflns_limit_k_max 12
_diffrn_reflns_limit_k_min -12
_diffrn_reflns_limit_l_max 17
_diffrn_reflns_limit_l_min -17
_diffrn_reflns_number 15571
_diffrn_reflns_point_group_measured_fraction_full 1.000
_diffrn_reflns_point_group_measured_fraction_max 0.984
_diffrn_reflns_theta_full 67.679
_diffrn_reflns_theta_max 72.668
_diffrn_reflns_theta_min 3.143
_diffrn_source 'micro-focus sealed X-ray tube'
_diffrn_source_type 'SuperNova (Cu) X-ray Source'
_exptl_absorpt_coefficient_mu 1.385
_exptl_absorpt_correction_T_max 1.000
_exptl_absorpt_correction_T_min 0.575
_exptl_absorpt_correction_type gaussian
_exptl_absorpt_process_details
;
CrysAlisPro 1.171.40.67a (Rigaku Oxford Diffraction, 2019)
Numerical absorption correction based on gaussian integration over
			a multifaceted crystal model
Empirical absorption correction using spherical harmonics,
 implemented in SCALE3 ABSPACK scaling algorithm.
;
_exptl_crystal_colour colourless
_exptl_crystal_density_diffrn 1.364
_exptl_crystal_description block
_exptl_crystal_F_000 462
_exptl_crystal_recrystallization_method 'Re-crystallisation from solvent: CHCl3'
_exptl_crystal_size_max 0.197
_exptl_crystal_size_mid 0.110
_exptl_crystal_size_min 0.083
_refine_diff_density_max 0.698
_refine_diff_density_min -0.653
_refine_diff_density_rms 0.081
_refine_ls_extinction_method none
_refine_ls_goodness_of_fit_ref 1.052
_refine_ls_hydrogen_treatment mixed
_refine_ls_matrix_type full
_refine_ls_number_parameters 289
_refine_ls_number_reflns 4189
_refine_ls_number_restraints 3
_refine_ls_restrained_S_all 1.051
_refine_ls_R_factor_all 0.0582
_refine_ls_R_factor_gt 0.0525
_refine_ls_shift/su_max 0.001
_refine_ls_shift/su_mean 0.000
_refine_ls_structure_factor_coef Fsqd
_refine_ls_weighting_details 'w=1/[\s^2^(Fo^2^)+(0.0978P)^2^+0.4598P] where P=(Fo^2^+2Fc^2^)/3'
_refine_ls_weighting_scheme calc
_refine_ls_wR_factor_gt 0.1421
_refine_ls_wR_factor_ref 0.1490
_reflns_Friedel_coverage 0.000
_reflns_number_gt 3702
_reflns_number_total 4189
_reflns_threshold_expression 'I > 2\s(I)'
_cod_data_source_file d2ra03910a7.cif
_cod_data_source_block 3d
_cod_original_formula_sum 'C19 H24 B F N3 O5.50 Si'
_cod_database_code 7245336
_shelx_space_group_comment
;
The symmetry employed for this shelxl refinement is uniquely defined
by the following loop, which should always be used as a source of
symmetry information in preference to the above space-group names.
They are only intended as comments.
;
_oxdiff_exptl_absorpt_empirical_full_min 0.413
_oxdiff_exptl_absorpt_empirical_full_max 2.686
_oxdiff_exptl_absorpt_empirical_details
;
Empirical correction (ABSPACK) includes:
- Absorption correction using spherical harmonics
- Frame scaling
;
_shelxl_version_number 2013-4

loop_
_space_group_symop_operation_xyz
'x, y, z'
'-x, -y, -z'

loop_
_atom_site_label
_atom_site_type_symbol
_atom_site_fract_x
_atom_site_fract_y
_atom_site_fract_z
_atom_site_U_iso_or_equiv
_atom_site_adp_type
_atom_site_occupancy
_atom_site_site_symmetry_order
_atom_site_calc_flag
_atom_site_refinement_flags_posn
_atom_site_refinement_flags_adp
_atom_site_refinement_flags_occupancy
_atom_site_disorder_assembly
_atom_site_disorder_group
C18 C 0.4230(3) 0.10471(18) 0.73500(13) 0.0219(4) Uani 1 1 d . . . . .
H18A H 0.5525 0.1375 0.7417 0.033 Uiso 1 1 calc R U . . .
H18B H 0.4066 0.0137 0.7003 0.033 Uiso 1 1 calc R U . . .
H18C H 0.3919 0.1087 0.7982 0.033 Uiso 1 1 calc R U . . .
C19 C 0.0936(3) 0.1352(2) 0.66830(14) 0.0249(4) Uani 1 1 d . . . . .
H19A H 0.0107 0.1875 0.6321 0.037 Uiso 1 1 calc R U . . .
H19B H 0.0609 0.1393 0.7311 0.037 Uiso 1 1 calc R U . . .
H19C H 0.0806 0.0439 0.6342 0.037 Uiso 1 1 calc R U . . .
O6 O 0.0890(5) 0.4356(4) 0.5142(3) 0.0392(8) Uani 0.5 1 d D . P . .
H6B H 0.073(9) 0.480(6) 0.468(3) 0.047 Uiso 0.5 1 d D U P . .
H6A H 0.021(8) 0.460(6) 0.557(3) 0.047 Uiso 0.5 1 d D U P . .
Si1 Si 0.05699(7) 0.20197(5) 1.15750(3) 0.02033(17) Uani 1 1 d . . . . .
O4 O 0.27423(19) 0.33125(13) 0.82599(9) 0.0191(3) Uani 1 1 d . . . . .
O2 O 0.11644(19) 0.52310(13) 1.34114(9) 0.0207(3) Uani 1 1 d D . . . .
O5 O 0.64336(18) 0.27234(13) 0.64899(9) 0.0206(3) Uani 1 1 d . . . . .
F1 F 0.15068(19) 0.21177(11) 0.94644(8) 0.0276(3) Uani 1 1 d . . . . .
O1 O 0.05359(19) 0.30393(13) 1.26021(9) 0.0211(3) Uani 1 1 d . . . . .
O3 O 0.2970(2) 0.55075(13) 0.85674(9) 0.0235(3) Uani 1 1 d . . . . .
N2 N 0.7096(2) 0.21779(16) 0.45943(12) 0.0234(4) Uani 1 1 d . . . . .
N1 N 0.3469(2) 0.19013(15) 0.58434(10) 0.0174(3) Uani 1 1 d . . . . .
C1 C 0.1459(3) 0.33056(17) 1.09858(13) 0.0180(4) Uani 1 1 d . . . . .
C2 C 0.1805(3) 0.32834(18) 1.00822(13) 0.0183(4) Uani 1 1 d . . . . .
C5 C 0.2267(2) 0.56438(17) 1.13702(12) 0.0174(4) Uani 1 1 d . . . . .
H5 H 0.2423 0.6457 1.1807 0.021 Uiso 1 1 calc R U . . .
C9 C 0.2728(2) 0.44828(18) 0.88173(12) 0.0167(4) Uani 1 1 d . . . . .
C6 C 0.1710(2) 0.45039(18) 1.16485(12) 0.0171(4) Uani 1 1 d . . . . .
C11 C 0.2948(2) 0.18951(17) 0.67992(12) 0.0174(4) Uani 1 1 d . . . . .
C13 C 0.5166(3) 0.23901(17) 0.57914(12) 0.0172(4) Uani 1 1 d . . . . .
C10 C 0.3091(2) 0.33328(17) 0.73123(12) 0.0164(4) Uani 1 1 d . . . . .
H10A H 0.4343 0.3745 0.7345 0.020 Uiso 1 1 calc R U . . .
H10B H 0.2159 0.3832 0.6973 0.020 Uiso 1 1 calc R U . . .
C3 C 0.2383(2) 0.44095(18) 0.97877(12) 0.0168(4) Uani 1 1 d . . . . .
C4 C 0.2595(2) 0.55903(18) 1.04525(13) 0.0170(4) Uani 1 1 d . . . . .
H4 H 0.2972 0.6374 1.0271 0.020 Uiso 1 1 calc R U . . .
C14 C 0.5540(3) 0.26254(17) 0.48487(12) 0.0182(4) Uani 1 1 d . . . . .
C15 C 0.4438(3) 0.3408(2) 0.43339(15) 0.0267(4) Uani 1 1 d . . . . .
H15 H 0.3342 0.3707 0.4542 0.032 Uiso 1 1 calc R U . . .
N3 N 0.4876(3) 0.37527(19) 0.35507(13) 0.0307(4) Uani 1 1 d . . . . .
C12 C 0.2217(3) 0.1178(2) 0.49868(13) 0.0243(4) Uani 1 1 d . . . . .
H12A H 0.1046 0.0910 0.5156 0.037 Uiso 1 1 calc R U . . .
H12B H 0.2803 0.0399 0.4717 0.037 Uiso 1 1 calc R U . . .
H12C H 0.1970 0.1743 0.4516 0.037 Uiso 1 1 calc R U . . .
C16 C 0.6429(3) 0.3303(2) 0.33000(14) 0.0247(4) Uani 1 1 d . . . . .
H16 H 0.6803 0.3527 0.2754 0.030 Uiso 1 1 calc R U . . .
C8 C 0.2217(4) 0.0749(2) 1.17993(16) 0.0333(5) Uani 1 1 d . . . . .
H8A H 0.1661 0.0123 1.2115 0.050 Uiso 1 1 calc R U . . .
H8B H 0.3370 0.1166 1.2208 0.050 Uiso 1 1 calc R U . . .
H8C H 0.2489 0.0287 1.1193 0.050 Uiso 1 1 calc R U . . .
C17 C 0.7515(3) 0.2518(2) 0.38104(14) 0.0245(4) Uani 1 1 d . . . . .
H17 H 0.8601 0.2209 0.3596 0.029 Uiso 1 1 calc R U . . .
B1 B 0.1176(3) 0.4309(2) 1.26278(14) 0.0183(4) Uani 1 1 d . . . . .
C7 C -0.1804(3) 0.1292(2) 1.10350(15) 0.0292(4) Uani 1 1 d . . . . .
H7A H -0.2628 0.1991 1.0922 0.044 Uiso 1 1 calc R U . . .
H7B H -0.2265 0.0796 1.1467 0.044 Uiso 1 1 calc R U . . .
H7C H -0.1775 0.0703 1.0430 0.044 Uiso 1 1 calc R U . . .
H2 H 0.180(4) 0.5964(18) 1.347(2) 0.044 Uiso 1 1 d D U . . .

loop_
_atom_site_aniso_label
_atom_site_aniso_U_11
_atom_site_aniso_U_22
_atom_site_aniso_U_33
_atom_site_aniso_U_23
_atom_site_aniso_U_13
_atom_site_aniso_U_12
C18 0.0293(10) 0.0198(8) 0.0181(8) 0.0040(7) 0.0076(7) 0.0046(7)
C19 0.0227(9) 0.0302(10) 0.0216(9) 0.0012(8) 0.0087(7) -0.0038(7)
O6 0.0455(19) 0.0467(19) 0.0346(18) 0.0149(15) 0.0218(15) 0.0184(15)
Si1 0.0297(3) 0.0175(3) 0.0173(3) 0.00441(19) 0.0118(2) 0.00517(19)
O4 0.0274(7) 0.0202(6) 0.0122(6) 0.0019(5) 0.0108(5) 0.0042(5)
O2 0.0254(7) 0.0233(7) 0.0151(6) 0.0014(5) 0.0099(5) 0.0027(5)
O5 0.0214(6) 0.0252(7) 0.0151(6) 0.0009(5) 0.0067(5) 0.0021(5)
F1 0.0495(7) 0.0178(5) 0.0182(6) -0.0004(4) 0.0174(5) 0.0023(5)
O1 0.0267(7) 0.0229(7) 0.0171(6) 0.0052(5) 0.0113(5) 0.0046(5)
O3 0.0364(8) 0.0204(7) 0.0179(6) 0.0052(5) 0.0136(5) 0.0069(5)
N2 0.0282(9) 0.0250(8) 0.0210(8) 0.0053(6) 0.0129(6) 0.0071(6)
N1 0.0212(8) 0.0203(7) 0.0111(7) 0.0003(6) 0.0068(6) 0.0027(6)
C1 0.0219(9) 0.0192(8) 0.0153(8) 0.0044(7) 0.0081(6) 0.0064(6)
C2 0.0235(9) 0.0173(8) 0.0156(8) 0.0020(7) 0.0085(7) 0.0055(6)
C5 0.0181(8) 0.0200(8) 0.0135(8) 0.0001(6) 0.0046(6) 0.0037(6)
C9 0.0164(8) 0.0209(8) 0.0144(8) 0.0030(7) 0.0065(6) 0.0059(6)
C6 0.0152(8) 0.0229(9) 0.0143(8) 0.0026(7) 0.0060(6) 0.0058(6)
C11 0.0206(9) 0.0197(8) 0.0128(8) 0.0011(6) 0.0077(6) 0.0017(6)
C13 0.0225(9) 0.0163(8) 0.0140(8) 0.0001(6) 0.0084(7) 0.0058(6)
C10 0.0210(9) 0.0196(8) 0.0108(8) 0.0023(6) 0.0094(6) 0.0044(6)
C3 0.0166(8) 0.0218(9) 0.0138(8) 0.0034(7) 0.0071(6) 0.0060(6)
C4 0.0166(8) 0.0204(8) 0.0150(8) 0.0038(7) 0.0052(6) 0.0032(6)
C14 0.0236(9) 0.0185(8) 0.0132(8) 0.0000(6) 0.0089(7) 0.0020(7)
C15 0.0299(10) 0.0328(10) 0.0233(9) 0.0102(8) 0.0137(8) 0.0113(8)
N3 0.0360(10) 0.0371(10) 0.0263(9) 0.0134(8) 0.0154(7) 0.0141(8)
C12 0.0271(10) 0.0290(10) 0.0149(8) -0.0008(7) 0.0043(7) -0.0009(8)
C16 0.0311(10) 0.0267(9) 0.0196(9) 0.0052(7) 0.0128(8) 0.0029(7)
C8 0.0489(13) 0.0262(10) 0.0306(11) 0.0098(9) 0.0159(10) 0.0163(9)
C17 0.0288(10) 0.0274(9) 0.0215(9) 0.0042(7) 0.0153(8) 0.0067(8)
B1 0.0173(9) 0.0240(10) 0.0156(9) 0.0048(8) 0.0070(7) 0.0050(7)
C7 0.0389(12) 0.0209(9) 0.0274(10) 0.0013(8) 0.0095(9) -0.0018(8)

loop_
_atom_type_symbol
_atom_type_description
_atom_type_scat_dispersion_real
_atom_type_scat_dispersion_imag
_atom_type_scat_source
C C 0.0181 0.0091 'International Tables Vol C Tables 4.2.6.8 and 6.1.1.4'
H H 0.0000 0.0000 'International Tables Vol C Tables 4.2.6.8 and 6.1.1.4'
B B 0.0090 0.0039 'International Tables Vol C Tables 4.2.6.8 and 6.1.1.4'
N N 0.0311 0.0180 'International Tables Vol C Tables 4.2.6.8 and 6.1.1.4'
O O 0.0492 0.0322 'International Tables Vol C Tables 4.2.6.8 and 6.1.1.4'
F F 0.0727 0.0534 'International Tables Vol C Tables 4.2.6.8 and 6.1.1.4'
Si Si 0.2541 0.3302 'International Tables Vol C Tables 4.2.6.8 and 6.1.1.4'

loop_
_exptl_crystal_face_index_h
_exptl_crystal_face_index_k
_exptl_crystal_face_index_l
_exptl_crystal_face_perp_dist
0 5 -3 0.0464
0 -5 3 0.0464
5 -2 0 0.0880
-2 1 0 0.0711
1 0 5 0.0235
-2 3 5 0.0377
0 0 -1 0.0390

loop_
_geom_angle_atom_site_label_1
_geom_angle_atom_site_label_2
_geom_angle_atom_site_label_3
_geom_angle
_geom_angle_site_symmetry_1
_geom_angle_site_symmetry_3
_geom_angle_publ_flag
C11 C18 H18A 109.5 . . ?
C11 C18 H18B 109.5 . . ?
H18A C18 H18B 109.5 . . ?
C11 C18 H18C 109.5 . . ?
H18A C18 H18C 109.5 . . ?
H18B C18 H18C 109.5 . . ?
C11 C19 H19A 109.5 . . ?
C11 C19 H19B 109.5 . . ?
H19A C19 H19B 109.5 . . ?
C11 C19 H19C 109.5 . . ?
H19A C19 H19C 109.5 . . ?
H19B C19 H19C 109.5 . . ?
H6B O6 H6A 113(6) . . ?
O1 Si1 C7 109.96(9) . . ?
O1 Si1 C8 108.90(9) . . ?
C7 Si1 C8 111.91(11) . . ?
O1 Si1 C1 95.10(8) . . ?
C7 Si1 C1 115.19(9) . . ?
C8 Si1 C1 114.34(10) . . ?
C9 O4 C10 115.68(14) . . ?
B1 O2 H2 117(2) . . ?
B1 O1 Si1 113.93(12) . . ?
C14 N2 C17 115.78(17) . . ?
C13 N1 C12 120.77(15) . . ?
C13 N1 C11 120.07(14) . . ?
C12 N1 C11 118.42(15) . . ?
C2 C1 C6 119.34(16) . . ?
C2 C1 Si1 133.00(14) . . ?
C6 C1 Si1 107.61(13) . . ?
F1 C2 C1 117.27(16) . . ?
F1 C2 C3 120.20(16) . . ?
C1 C2 C3 122.50(17) . . ?
C4 C5 C6 119.95(16) . . ?
C4 C5 H5 120.0 . . ?
C6 C5 H5 120.0 . . ?
O3 C9 O4 123.58(16) . . ?
O3 C9 C3 122.79(16) . . ?
O4 C9 C3 113.63(15) . . ?
C5 C6 C1 119.32(16) . . ?
C5 C6 B1 129.83(17) . . ?
C1 C6 B1 110.77(16) . . ?
N1 C11 C19 110.81(14) . . ?
N1 C11 C10 106.30(14) . . ?
C19 C11 C10 108.07(15) . . ?
N1 C11 C18 110.29(14) . . ?
C19 C11 C18 108.76(15) . . ?
C10 C11 C18 112.59(15) . . ?
O5 C13 N1 123.61(16) . . ?
O5 C13 C14 117.06(16) . . ?
N1 C13 C14 119.23(16) . . ?
O4 C10 C11 106.02(13) . . ?
O4 C10 H10A 110.5 . . ?
C11 C10 H10A 110.5 . . ?
O4 C10 H10B 110.5 . . ?
C11 C10 H10B 110.5 . . ?
H10A C10 H10B 108.7 . . ?
C2 C3 C4 117.16(16) . . ?
C2 C3 C9 126.05(16) . . ?
C4 C3 C9 116.75(16) . . ?
C5 C4 C3 121.72(17) . . ?
C5 C4 H4 119.1 . . ?
C3 C4 H4 119.1 . . ?
N2 C14 C15 121.86(17) . . ?
N2 C14 C13 116.45(16) . . ?
C15 C14 C13 121.22(17) . . ?
N3 C15 C14 121.96(19) . . ?
N3 C15 H15 119.0 . . ?
C14 C15 H15 119.0 . . ?
C16 N3 C15 115.92(18) . . ?
N1 C12 H12A 109.5 . . ?
N1 C12 H12B 109.5 . . ?
H12A C12 H12B 109.5 . . ?
N1 C12 H12C 109.5 . . ?
H12A C12 H12C 109.5 . . ?
H12B C12 H12C 109.5 . . ?
N3 C16 C17 121.94(18) . . ?
N3 C16 H16 119.0 . . ?
C17 C16 H16 119.0 . . ?
Si1 C8 H8A 109.5 . . ?
Si1 C8 H8B 109.5 . . ?
H8A C8 H8B 109.5 . . ?
Si1 C8 H8C 109.5 . . ?
H8A C8 H8C 109.5 . . ?
H8B C8 H8C 109.5 . . ?
N2 C17 C16 122.53(18) . . ?
N2 C17 H17 118.7 . . ?
C16 C17 H17 118.7 . . ?
O2 B1 O1 119.34(17) . . ?
O2 B1 C6 127.94(17) . . ?
O1 B1 C6 112.54(16) . . ?
Si1 C7 H7A 109.5 . . ?
Si1 C7 H7B 109.5 . . ?
H7A C7 H7B 109.5 . . ?
Si1 C7 H7C 109.5 . . ?
H7A C7 H7C 109.5 . . ?
H7B C7 H7C 109.5 . . ?

loop_
_geom_bond_atom_site_label_1
_geom_bond_atom_site_label_2
_geom_bond_distance
_geom_bond_site_symmetry_2
_geom_bond_publ_flag
C18 C11 1.536(3) . ?
C18 H18A 0.9800 . ?
C18 H18B 0.9800 . ?
C18 H18C 0.9800 . ?
C19 C11 1.531(2) . ?
C19 H19A 0.9800 . ?
C19 H19B 0.9800 . ?
C19 H19C 0.9800 . ?
O6 H6B 0.872(10) . ?
O6 H6A 0.874(10) . ?
Si1 O1 1.6706(14) . ?
Si1 C7 1.852(2) . ?
Si1 C8 1.855(2) . ?
Si1 C1 1.8751(19) . ?
O4 C9 1.334(2) . ?
O4 C10 1.4506(19) . ?
O2 B1 1.349(2) . ?
O2 H2 0.865(10) . ?
O5 C13 1.238(2) . ?
F1 C2 1.356(2) . ?
O1 B1 1.379(3) . ?
O3 C9 1.206(2) . ?
N2 C14 1.333(3) . ?
N2 C17 1.337(3) . ?
N1 C13 1.348(2) . ?
N1 C12 1.472(2) . ?
N1 C11 1.508(2) . ?
C1 C2 1.379(2) . ?
C1 C6 1.413(3) . ?
C2 C3 1.398(3) . ?
C5 C4 1.390(2) . ?
C5 C6 1.394(3) . ?
C5 H5 0.9500 . ?
C9 C3 1.493(2) . ?
C6 B1 1.589(3) . ?
C11 C10 1.535(2) . ?
C13 C14 1.507(2) . ?
C10 H10A 0.9900 . ?
C10 H10B 0.9900 . ?
C3 C4 1.402(3) . ?
C4 H4 0.9500 . ?
C14 C15 1.391(3) . ?
C15 N3 1.344(3) . ?
C15 H15 0.9500 . ?
N3 C16 1.329(3) . ?
C12 H12A 0.9800 . ?
C12 H12B 0.9800 . ?
C12 H12C 0.9800 . ?
C16 C17 1.383(3) . ?
C16 H16 0.9500 . ?
C8 H8A 0.9800 . ?
C8 H8B 0.9800 . ?
C8 H8C 0.9800 . ?
C17 H17 0.9500 . ?
C7 H7A 0.9800 . ?
C7 H7B 0.9800 . ?
C7 H7C 0.9800 . ?

loop_
_exptl_oxdiff_crystal_face_indexfrac_h
_exptl_oxdiff_crystal_face_indexfrac_k
_exptl_oxdiff_crystal_face_indexfrac_l
_exptl_oxdiff_crystal_face_x
_exptl_oxdiff_crystal_face_y
_exptl_oxdiff_crystal_face_z
-0.0061 5.0031 -2.9777 0.5341 -0.0022 0.5441
0.0061 -5.0031 2.9777 -0.5341 0.0022 -0.5441
4.9936 -1.9832 0.0166 0.5496 0.0168 -0.9410
-1.9978 0.9933 -0.0058 -0.1999 -0.0195 0.3952
0.9915 0.0000 5.0021 0.0904 -0.5515 -0.2762
-2.0082 2.9904 4.9996 -0.0600 -0.6767 0.4572
0.0013 0.0007 -0.9994 0.0119 0.1059 0.0251
